data_7031591
loop_
_publ_author_name
'Hossain, Sakiat'
'Das, Sourav'
'Chakraborty, Amit'
'Lloret, Francesc'
'Cano, Joan'
'Pardo, Emilio'
'Chandrasekhar, Vadapalli'

_publ_section_title
;
 S-shaped decanuclear heterometallic [Ni8Ln2] complexes [Ln(iii) = Gd, Tb,
 Dy and Ho]: theoretical modeling of the magnetic properties of the
 gadolinium analogue.
;
_journal_issue 26
_journal_name_full 'Dalton transactions (Cambridge, England : 2003)'
_journal_page_first 10164
_journal_page_last 10174
_journal_paper_doi 10.1039/c4dt00465e
_journal_volume 43
_journal_year 2014
_chemical_formula_moiety 'C102 H74 Gd2 N20 Ni8 O28, 2(N O3), 12(O)'
_chemical_formula_sum 'C102 H74 Gd2 N22 Ni8 O46'
_chemical_formula_weight 3127.86
_chemical_name_systematic
; 
 ? 
;
_space_group_IT_number 14
_symmetry_cell_setting monoclinic
_symmetry_space_group_name_Hall '-P 2ybc'
_symmetry_space_group_name_H-M 'P 1 21/c 1'
_atom_sites_solution_hydrogens geom
_atom_sites_solution_primary direct
_atom_sites_solution_secondary difmap
_audit_creation_method SHELXL-97
_cell_angle_alpha 90.00
_cell_angle_beta 114.989(5)
_cell_angle_gamma 90.00
_cell_formula_units_Z 2
_cell_length_a 18.148(5)
_cell_length_b 21.542(6)
_cell_length_c 17.094(5)
_cell_measurement_reflns_used 1704
_cell_measurement_temperature 100(2)
_cell_measurement_theta_max 27.81
_cell_measurement_theta_min 2.26
_cell_volume 6057(3)
_computing_cell_refinement 'Bruker SMART'
_computing_data_collection 'Bruker SMART'
_computing_data_reduction 'Bruker SAINT'
_computing_molecular_graphics 'Bruker SHELXTL'
_computing_publication_material 'Bruker SHELXTL'
_computing_structure_refinement 'Bruker SHELXTL'
_computing_structure_solution 'Bruker SHELXTL'
_diffrn_ambient_temperature 100(2)
_diffrn_measured_fraction_theta_full 0.991
_diffrn_measured_fraction_theta_max 0.991
_diffrn_measurement_device_type 'CCD area detector'
_diffrn_measurement_method 'phi and omega scans'
_diffrn_radiation_monochromator graphite
_diffrn_radiation_source 'fine-focus sealed tube'
_diffrn_radiation_type MoK\a
_diffrn_radiation_wavelength 0.71073
_diffrn_reflns_av_R_equivalents 0.1604
_diffrn_reflns_av_unetI/netI 0.2151
_diffrn_reflns_limit_h_max 21
_diffrn_reflns_limit_h_min -21
_diffrn_reflns_limit_k_max 23
_diffrn_reflns_limit_k_min -25
_diffrn_reflns_limit_l_max 20
_diffrn_reflns_limit_l_min -12
_diffrn_reflns_number 30239
_diffrn_reflns_theta_full 25.03
_diffrn_reflns_theta_max 25.03
_diffrn_reflns_theta_min 4.13
_exptl_absorpt_coefficient_mu 2.387
_exptl_absorpt_correction_T_max 0.788
_exptl_absorpt_correction_T_min 0.716
_exptl_absorpt_correction_type empirical
_exptl_absorpt_process_details sadabs
_exptl_crystal_colour green
_exptl_crystal_density_diffrn 1.715
_exptl_crystal_density_method 'not measured'
_exptl_crystal_description Block
_exptl_crystal_F_000 3120
_exptl_crystal_size_max 0.15
_exptl_crystal_size_mid 0.12
_exptl_crystal_size_min 0.10
_refine_diff_density_max 1.431
_refine_diff_density_min -1.298
_refine_diff_density_rms 0.161
_refine_ls_extinction_method none
_refine_ls_goodness_of_fit_ref 0.973
_refine_ls_hydrogen_treatment mixed
_refine_ls_matrix_type full
_refine_ls_number_parameters 784
_refine_ls_number_reflns 10614
_refine_ls_number_restraints 25
_refine_ls_restrained_S_all 0.979
_refine_ls_R_factor_all 0.2288
_refine_ls_R_factor_gt 0.0931
_refine_ls_shift/su_max 0.003
_refine_ls_shift/su_mean 0.000
_refine_ls_structure_factor_coef Fsqd
_refine_ls_weighting_details 'calc w=1/[\s^2^(Fo^2^)+(0.1260P)^2^+0.0000P] where P=(Fo^2^+2Fc^2^)/3'
_refine_ls_weighting_scheme calc
_refine_ls_wR_factor_gt 0.2138
_refine_ls_wR_factor_ref 0.2826
_reflns_number_gt 4128
_reflns_number_total 10614
_reflns_threshold_expression >2sigma(I)
_cod_data_source_file c4dt00465e2.cif
_cod_data_source_block complex-2
_cod_depositor_comments
;
The following automatic conversions were performed:

'_symmetry_cell_setting' value 'Monoclinic' changed to 'monoclinic'
according to
/usr/data/users/saulius/crontab/automatic-downloads/current/RSC/lib/dictionaries/cif_core.dic
dictionary named 'cif_core.dic' version 2.4.2 from 2011-04-26.

Automatic conversion script
Id: cif_fix_values 2281 2013-09-26 08:29:07Z andrius 
;
_cod_original_sg_symbol_H-M 'P 21/c'
_cod_database_code 7031591

loop_
_symmetry_equiv_pos_as_xyz
'x, y, z'
'-x, y+1/2, -z+1/2'
'-x, -y, -z'
'x, -y-1/2, z-1/2'

loop_
_atom_site_label
_atom_site_type_symbol
_atom_site_fract_x
_atom_site_fract_y
_atom_site_fract_z
_atom_site_U_iso_or_equiv
_atom_site_adp_type
_atom_site_occupancy
_atom_site_symmetry_multiplicity
_atom_site_calc_flag
_atom_site_refinement_flags
C1 C -0.0369(15) 1.0506(13) 0.7318(16) 0.096(7) Uani 1 1 d .
H1 H -0.0763 1.0366 0.6794 0.115 Uiso 1 1 calc R
C2 C -0.0173(16) 1.1155(13) 0.7439(17) 0.083(7) Uani 1 1 d .
C3 C -0.0536(14) 1.1614(11) 0.6838(16) 0.094(6) Uani 1 1 d .
H3 H -0.0952 1.1520 0.6302 0.113 Uiso 1 1 calc R
C4 C -0.0285(15) 1.2178(13) 0.7034(17) 0.094(6) Uani 1 1 d .
H4 H -0.0529 1.2482 0.6618 0.113 Uiso 1 1 calc R
C5 C 0.0346(17) 1.2370(14) 0.785(2) 0.104(8) Uani 1 1 d .
C6 C 0.0672(17) 1.1878(13) 0.842(2) 0.084(7) Uani 1 1 d .
C7 C 0.063(2) 1.2980(13) 0.809(2) 0.112(10) Uani 1 1 d .
H7 H 0.0430 1.3303 0.7692 0.135 Uiso 1 1 calc R
C8 C 0.122(2) 1.3093(13) 0.891(2) 0.115(10) Uani 1 1 d .
H8 H 0.1389 1.3499 0.9075 0.138 Uiso 1 1 calc R
C9 C 0.1561(15) 1.2621(10) 0.950(2) 0.112(10) Uani 1 1 d .
H9 H 0.1962 1.2705 1.0049 0.134 Uiso 1 1 calc R
C10 C 0.1287(16) 1.2008(10) 0.925(2) 0.079(7) Uani 1 1 d .
C11 C 0.2618(11) 0.8980(7) 1.2239(12) 0.056(5) Uani 1 1 d .
H11 H 0.2086 0.9091 1.1882 0.067 Uiso 1 1 calc R
C12 C 0.3239(11) 0.9144(8) 1.2034(11) 0.049(4) Uani 1 1 d .
C13 C 0.4040(12) 0.8951(6) 1.2565(10) 0.045(4) Uani 1 1 d .
C14 C 0.4214(13) 0.8580(8) 1.3318(11) 0.054(5) Uani 1 1 d .
C15 C 0.3554(15) 0.8436(8) 1.3525(14) 0.071(6) Uani 1 1 d .
H15 H 0.3651 0.8201 1.4015 0.085 Uiso 1 1 calc R
C16 C 0.2803(14) 0.8626(8) 1.3037(12) 0.061(5) Uani 1 1 d .
H16 H 0.2388 0.8534 1.3202 0.074 Uiso 1 1 calc R
C17 C 0.5399(12) 0.8967(7) 1.2791(11) 0.049(5) Uani 1 1 d .
C18 C 0.5604(12) 0.8587(7) 1.3527(12) 0.061(5) Uani 1 1 d .
H18 H 0.6142 0.8466 1.3835 0.073 Uiso 1 1 calc R
C19 C 0.5025(13) 0.8391(8) 1.3801(12) 0.061(5) Uani 1 1 d .
H19 H 0.5167 0.8142 1.4288 0.073 Uiso 1 1 calc R
C20 C 0.5975(13) 0.9205(8) 1.2500(13) 0.064(5) Uani 1 1 d .
H20 H 0.6524 0.9106 1.2774 0.076 Uiso 1 1 calc R
O11 O 0.9324(8) 0.8212(7) 0.8940(9) 0.146(7) Uani 1 1 d G
O9 O 0.1081(10) 0.0577(7) 0.6654(11) 0.267(18) Uani 1 1 d G
O6 O 0.0161(9) 0.7238(10) 0.0111(10) 0.261(15) Uani 1 1 d G
O8 O 0.6957(10) 0.7540(9) 0.1286(9) 0.269(14) Uani 1 1 d GU
O102 O 0.0064(11) 0.6075(9) 0.9959(13) 0.41(3) Uani 1 1 d G
C21 C 0.2485(12) 0.8931(9) 0.8345(12) 0.059(4) Uani 1 1 d .
C22 C 0.1691(12) 0.8747(8) 0.7861(11) 0.059(4) Uani 1 1 d .
H22 H 0.1269 0.8960 0.7915 0.071 Uiso 1 1 calc R
C23 C 0.1511(14) 0.8243(9) 0.7291(12) 0.076(6) Uani 1 1 d .
H23 H 0.0972 0.8128 0.6970 0.091 Uiso 1 1 calc R
C24 C 0.2106(12) 0.7928(8) 0.7205(12) 0.058(5) Uani 1 1 d .
H24 H 0.1973 0.7589 0.6834 0.070 Uiso 1 1 calc R
C25 C 0.2917(12) 0.8091(8) 0.7653(11) 0.049(4) Uani 1 1 d .
C26 C 0.3081(10) 0.8611(7) 0.8210(10) 0.046(4) Uani 1 1 d .
C27 C 0.4462(11) 0.8568(7) 0.8597(11) 0.048(3) Uani 1 1 d .
C28 C 0.4316(13) 0.8031(7) 0.8064(12) 0.059(5) Uani 1 1 d .
H28 H 0.4760 0.7824 0.8050 0.071 Uiso 1 1 calc R
C29 C 0.3566(12) 0.7810(8) 0.7580(12) 0.061(5) Uani 1 1 d .
H29 H 0.3489 0.7477 0.7207 0.073 Uiso 1 1 calc R
C30 C 0.5218(10) 0.8859(7) 0.9102(11) 0.048(3) Uani 1 1 d .
H30 H 0.5711 0.8694 0.9158 0.058 Uiso 1 1 calc R
C31 C 0.1398(13) 0.8486(10) 0.9752(12) 0.065(5) Uani 1 1 d .
H31 H 0.0881 0.8325 0.9607 0.078 Uiso 1 1 calc R
C32 C 0.2100(13) 0.8085(8) 1.0028(10) 0.055(5) Uani 1 1 d .
C33 C 0.2118(12) 0.7436(9) 1.0123(11) 0.055(5) Uani 1 1 d .
H33 H 0.1642 0.7214 0.9996 0.066 Uiso 1 1 calc R
C34 C 0.2820(17) 0.7149(9) 1.0393(12) 0.074(7) Uani 1 1 d .
H34 H 0.2830 0.6723 1.0482 0.089 Uiso 1 1 calc R
C35 C 0.3476(14) 0.8097(9) 1.0411(11) 0.066(6) Uani 1 1 d .
C36 C 0.3516(15) 0.7432(7) 1.0546(11) 0.053(5) Uani 1 1 d .
C37 C 0.4325(15) 0.7163(9) 1.0855(11) 0.066(6) Uani 1 1 d .
H37 H 0.4397 0.6743 1.0987 0.079 Uiso 1 1 calc R
C38 C 0.4951(14) 0.7506(9) 1.0950(11) 0.069(6) Uani 1 1 d .
H38 H 0.5452 0.7311 1.1124 0.083 Uiso 1 1 calc R
C39 C 0.4917(13) 0.8181(7) 1.0801(11) 0.058(5) Uani 1 1 d .
H39 H 0.5376 0.8406 1.0864 0.069 Uiso 1 1 calc R
C40 C 0.4192(11) 0.8456(8) 1.0571(10) 0.047(4) Uani 1 1 d .
C41 C 0.5327(12) 0.9499(7) 0.7179(14) 0.054(5) Uani 1 1 d .
C42 C 0.4538(11) 0.9487(7) 0.6642(12) 0.053(4) Uani 1 1 d .
H42 H 0.4146 0.9507 0.6857 0.063 Uiso 1 1 calc R
C43 C 0.4304(12) 0.9442(7) 0.5738(12) 0.061(5) Uani 1 1 d .
H43 H 0.3752 0.9469 0.5379 0.073 Uiso 1 1 calc R
C44 C 0.4809(13) 0.9366(8) 0.5364(12) 0.064(5) Uani 1 1 d .
H44 H 0.4617 0.9309 0.4771 0.077 Uiso 1 1 calc R
C45 C 0.5655(13) 0.9375(7) 0.5915(11) 0.060(5) Uani 1 1 d .
C46 C 0.5880(12) 0.9423(7) 0.6796(12) 0.053(5) Uani 1 1 d .
C47 C 0.6282(12) 0.9342(8) 0.5652(13) 0.063(5) Uani 1 1 d .
H47 H 0.6147 0.9312 0.5065 0.076 Uiso 1 1 calc R
C48 C 0.7081(12) 0.9351(7) 0.6209(11) 0.054(5) Uani 1 1 d .
H48 H 0.7491 0.9321 0.6021 0.065 Uiso 1 1 calc R
C49 C 0.7246(10) 0.9410(7) 0.7081(11) 0.050(4) Uani 1 1 d .
C50 C 0.8054(11) 0.9441(7) 0.7785(12) 0.056(5) Uani 1 1 d .
H50 H 0.8516 0.9404 0.7683 0.067 Uiso 1 1 calc R
C54 C 0.6716(12) 0.8159(8) 0.8294(13) 0.076(3) Uani 1 1 d U
H54A H 0.6203 0.8289 0.7853 0.114 Uiso 1 1 calc R
H54B H 0.6643 0.7784 0.8557 0.114 Uiso 1 1 calc R
H54C H 0.7092 0.8084 0.8043 0.114 Uiso 1 1 calc R
Gd1 Gd 0.11029(6) 1.05223(4) 0.93694(6) 0.0593(4) Uani 1 1 d .
N1 N -0.0015(10) 1.0134(10) 0.7909(11) 0.075(5) Uani 1 1 d .
N2 N 0.0397(11) 1.1298(9) 0.8207(13) 0.071(5) Uani 1 1 d .
N3 N 0.4649(10) 0.9127(5) 1.2343(9) 0.049(4) Uani 1 1 d .
N4 N 0.5697(9) 0.9558(6) 1.1848(9) 0.053(4) Uani 1 1 d .
N5 N 0.2762(10) 0.8402(6) 1.0174(8) 0.046(4) Uani 1 1 d .
N6 N 0.1507(9) 0.9070(7) 0.9714(8) 0.054(4) Uani 1 1 d .
N7 N 0.3848(9) 0.8835(5) 0.8668(8) 0.047(4) Uani 1 1 d .
N8 N 0.5174(8) 0.9366(6) 0.9473(8) 0.042(3) Uani 1 1 d .
N9 N 0.6685(9) 0.9448(6) 0.7355(9) 0.050(4) Uani 1 1 d .
N10 N 0.8112(9) 0.9520(6) 0.8559(10) 0.051(4) Uani 1 1 d .
N11 N 0.1952(7) 0.9901(6) 0.5192(7) 0.033(3) Uani 1 1 d D
Ni1 Ni 0.26837(14) 0.93234(9) 1.00732(14) 0.0487(6) Uani 1 1 d .
Ni2 Ni 0.40305(13) 0.95753(9) 0.93694(13) 0.0429(6) Uani 1 1 d .
Ni3 Ni 0.55372(14) 1.03050(9) 0.86284(14) 0.0476(6) Uani 1 1 d .
Ni4 Ni 0.69930(14) 0.95404(9) 0.86048(14) 0.0501(6) Uani 1 1 d .
O1 O 0.1677(7) 1.0382(5) 0.8347(8) 0.065(3) Uani 1 1 d .
H1A H 0.1907 1.0017 0.8413 0.098 Uiso 1 1 d R
H1B H 0.1300 1.0408 0.7818 0.098 Uiso 1 1 d R
O2 O -0.0244(7) 1.0585(6) 0.9349(8) 0.073(4) Uani 1 1 d .
H2A H -0.0469 1.0226 0.9243 0.110 Uiso 1 1 d R
H2B H -0.0201 1.0710 0.9843 0.110 Uiso 1 1 d R
O3 O 0.1993(13) 0.9362(8) 0.4956(18) 0.29(2) Uani 1 1 d D
O5 O 0.2549(11) 1.0213(11) 0.5636(15) 0.33(3) Uani 1 1 d D
O7 O 0.6953(11) 0.8817(7) 0.1095(12) 0.130(6) Uani 1 1 d G
O12 O 0.8843(7) 0.9527(5) 0.9223(8) 0.060(3) Uani 1 1 d .
O13 O -0.0199(8) 0.9505(7) 0.7744(9) 0.083(4) Uani 1 1 d .
O14 O 0.1559(9) 1.1516(6) 0.9776(9) 0.090(4) Uani 1 1 d .
O15 O 0.0851(7) 0.9433(6) 0.9398(7) 0.060(3) Uani 1 1 d .
O16 O 0.4061(6) 0.9082(4) 1.0419(7) 0.045(3) Uani 1 1 d .
O17 O 0.3131(7) 0.9500(4) 1.1367(7) 0.049(3) Uani 1 1 d .
O18 O 0.6237(7) 0.9780(5) 1.1567(7) 0.055(3) Uani 1 1 d .
O19 O 0.5858(7) 0.9753(4) 0.9742(7) 0.051(3) Uani 1 1 d .
O20 O 0.5656(7) 0.9548(5) 0.8054(8) 0.056(3) Uani 1 1 d .
O21 O 0.7017(8) 0.8614(5) 0.8907(9) 0.076(3) Uani 1 1 d .
O22 O 0.7487(7) 0.9728(5) 0.9900(7) 0.053(3) Uani 1 1 d .
O23 O 0.2678(7) 0.9426(5) 0.8895(7) 0.053(3) Uani 1 1 d .
O4 O 0.1351(13) 1.0236(10) 0.4708(16) 0.265(14) Uani 1 1 d DU

loop_
_atom_site_aniso_label
_atom_site_aniso_U_11
_atom_site_aniso_U_22
_atom_site_aniso_U_33
_atom_site_aniso_U_23
_atom_site_aniso_U_13
_atom_site_aniso_U_12
C1 0.11(2) 0.11(2) 0.058(16) 0.015(15) 0.021(14) 0.006(17)
C2 0.086(19) 0.11(2) 0.066(17) 0.026(16) 0.048(15) 0.012(16)
C3 0.082(13) 0.111(15) 0.099(14) 0.053(15) 0.047(11) 0.023(13)
C4 0.082(13) 0.111(15) 0.099(14) 0.053(15) 0.047(11) 0.023(13)
C5 0.11(2) 0.09(2) 0.14(3) 0.00(2) 0.08(2) 0.003(18)
C6 0.09(2) 0.085(19) 0.11(2) 0.039(18) 0.073(18) 0.035(16)
C7 0.14(3) 0.09(2) 0.15(3) 0.05(2) 0.10(2) 0.05(2)
C8 0.14(3) 0.09(2) 0.16(3) 0.05(2) 0.11(3) 0.026(19)
C9 0.10(2) 0.059(15) 0.22(3) 0.041(18) 0.11(2) 0.032(14)
C10 0.079(18) 0.058(15) 0.13(2) 0.021(15) 0.072(18) 0.017(13)
C11 0.074(14) 0.041(10) 0.069(13) 0.006(9) 0.047(11) -0.003(9)
C12 0.065(13) 0.058(11) 0.037(11) 0.000(9) 0.035(10) -0.010(10)
C13 0.080(14) 0.028(8) 0.034(10) -0.007(7) 0.028(10) 0.003(9)
C14 0.083(15) 0.056(11) 0.029(10) -0.010(8) 0.029(11) -0.020(10)
C15 0.112(19) 0.064(12) 0.068(15) 0.017(11) 0.068(15) 0.010(13)
C16 0.096(17) 0.051(11) 0.060(13) 0.005(10) 0.055(13) 0.006(11)
C17 0.072(14) 0.044(10) 0.033(11) 0.017(8) 0.023(10) 0.014(9)
C18 0.062(14) 0.055(11) 0.056(13) -0.004(10) 0.016(10) 0.002(10)
C19 0.076(16) 0.071(12) 0.046(12) -0.001(10) 0.038(12) -0.008(11)
C20 0.090(16) 0.057(11) 0.072(14) 0.007(11) 0.062(13) 0.017(11)
O11 0.145(17) 0.192(18) 0.118(15) -0.033(13) 0.072(13) 0.047(14)
O9 0.15(2) 0.58(5) 0.083(15) 0.02(2) 0.061(14) 0.18(3)
O6 0.20(3) 0.41(4) 0.21(3) 0.05(3) 0.13(2) -0.04(3)
O8 0.23(2) 0.27(2) 0.33(2) 0.037(16) 0.139(17) 0.013(15)
O102 0.20(4) 0.34(5) 0.64(9) -0.10(5) 0.12(4) 0.00(3)
C21 0.071(10) 0.074(9) 0.045(9) 0.019(8) 0.037(8) 0.020(9)
C22 0.071(10) 0.074(9) 0.045(9) 0.019(8) 0.037(8) 0.020(9)
C23 0.114(19) 0.090(15) 0.049(13) -0.028(11) 0.060(13) -0.039(13)
C24 0.063(14) 0.068(12) 0.061(13) -0.034(10) 0.043(11) -0.016(10)
C25 0.060(14) 0.053(11) 0.043(11) -0.006(9) 0.030(10) -0.005(9)
C26 0.054(12) 0.060(11) 0.034(10) 0.013(9) 0.030(9) -0.009(9)
C27 0.052(9) 0.047(8) 0.059(9) 0.008(6) 0.037(7) 0.009(6)
C28 0.093(17) 0.037(10) 0.072(14) 0.010(9) 0.061(13) 0.017(10)
C29 0.058(14) 0.065(12) 0.063(14) -0.004(10) 0.029(11) -0.015(11)
C30 0.052(9) 0.047(8) 0.059(9) 0.008(6) 0.037(7) 0.009(6)
C31 0.077(16) 0.080(15) 0.062(14) -0.002(11) 0.051(12) -0.014(13)
C32 0.088(16) 0.053(12) 0.030(10) -0.016(9) 0.031(11) -0.021(11)
C33 0.058(14) 0.062(13) 0.046(12) -0.016(9) 0.024(10) -0.017(10)
C34 0.13(2) 0.046(12) 0.063(15) -0.004(10) 0.058(15) -0.021(14)
C35 0.098(18) 0.081(15) 0.036(11) -0.014(10) 0.044(12) 0.009(13)
C36 0.116(18) 0.019(9) 0.043(11) 0.002(8) 0.053(12) 0.004(11)
C37 0.12(2) 0.045(11) 0.041(12) -0.011(9) 0.043(13) -0.021(13)
C38 0.107(19) 0.069(14) 0.050(13) 0.020(10) 0.051(13) 0.040(13)
C39 0.089(16) 0.045(11) 0.047(12) -0.011(9) 0.036(11) 0.001(10)
C40 0.056(12) 0.054(11) 0.042(11) -0.004(8) 0.032(10) 0.002(10)
C41 0.057(13) 0.043(10) 0.089(15) 0.000(10) 0.055(12) 0.002(9)
C42 0.045(12) 0.057(11) 0.065(13) -0.008(9) 0.032(10) 0.002(9)
C43 0.070(13) 0.068(12) 0.061(13) -0.010(10) 0.043(11) 0.002(10)
C44 0.085(16) 0.067(12) 0.039(11) -0.011(9) 0.025(11) -0.029(11)
C45 0.091(16) 0.055(11) 0.031(11) -0.018(9) 0.024(11) -0.007(10)
C46 0.073(14) 0.037(9) 0.064(13) -0.009(9) 0.042(11) -0.003(9)
C47 0.066(14) 0.084(13) 0.067(14) -0.033(11) 0.056(13) -0.019(11)
C48 0.066(14) 0.059(11) 0.047(12) 0.002(9) 0.035(11) 0.000(10)
C49 0.040(11) 0.065(11) 0.050(12) 0.009(9) 0.025(9) 0.002(9)
C50 0.053(12) 0.059(11) 0.064(13) -0.007(10) 0.033(11) -0.015(9)
C54 0.095(9) 0.063(7) 0.090(9) -0.010(5) 0.057(7) 0.002(6)
Gd1 0.0660(7) 0.0677(6) 0.0575(7) 0.0071(5) 0.0391(5) 0.0092(5)
N1 0.069(12) 0.102(14) 0.056(12) 0.015(11) 0.028(9) 0.028(11)
N2 0.067(13) 0.082(13) 0.078(15) 0.020(11) 0.044(11) 0.015(10)
N3 0.079(12) 0.035(8) 0.046(9) -0.001(7) 0.038(9) -0.006(8)
N4 0.085(12) 0.047(8) 0.043(9) 0.005(7) 0.043(9) -0.001(8)
N5 0.071(11) 0.052(9) 0.028(8) -0.009(6) 0.034(8) -0.016(8)
N6 0.074(12) 0.062(10) 0.024(8) -0.008(7) 0.019(8) 0.009(9)
N7 0.062(10) 0.041(8) 0.049(9) 0.017(7) 0.034(8) -0.009(7)
N8 0.053(9) 0.044(8) 0.038(8) 0.003(6) 0.027(7) -0.004(7)
N9 0.050(10) 0.050(8) 0.059(10) 0.005(7) 0.032(8) 0.014(7)
N10 0.052(10) 0.056(9) 0.046(10) -0.002(8) 0.021(8) -0.001(7)
N11 0.012(7) 0.057(8) 0.028(8) -0.016(7) 0.008(6) -0.003(6)
Ni1 0.0638(16) 0.0513(13) 0.0449(14) 0.0002(10) 0.0365(12) -0.0001(11)
Ni2 0.0574(14) 0.0401(12) 0.0429(13) 0.0013(10) 0.0326(11) 0.0003(10)
Ni3 0.0669(16) 0.0434(12) 0.0458(14) 0.0022(10) 0.0367(12) -0.0013(11)
Ni4 0.0656(16) 0.0446(12) 0.0544(15) -0.0014(11) 0.0393(13) 0.0030(11)
O1 0.074(9) 0.084(9) 0.062(8) 0.011(7) 0.051(7) 0.014(7)
O2 0.062(9) 0.095(10) 0.068(10) 0.012(7) 0.033(7) 0.018(7)
O3 0.13(2) 0.17(2) 0.36(4) 0.03(2) -0.09(2) 0.023(17)
O5 0.25(4) 0.60(7) 0.10(2) -0.06(3) 0.03(2) 0.22(4)
O7 0.169(18) 0.110(12) 0.153(17) 0.002(11) 0.109(15) 0.011(12)
O12 0.043(8) 0.086(9) 0.057(8) -0.011(7) 0.028(7) -0.007(7)
O13 0.075(10) 0.107(12) 0.083(11) -0.012(9) 0.048(8) 0.014(9)
O14 0.112(13) 0.081(10) 0.088(11) 0.018(8) 0.052(9) 0.036(9)
O15 0.053(8) 0.088(9) 0.046(7) -0.002(7) 0.026(6) 0.002(7)
O16 0.066(8) 0.026(6) 0.056(8) 0.007(5) 0.038(6) 0.003(5)
O17 0.066(8) 0.052(6) 0.044(7) -0.001(6) 0.037(6) -0.005(6)
O18 0.076(9) 0.058(7) 0.046(7) 0.015(6) 0.041(7) 0.016(6)
O19 0.084(9) 0.037(6) 0.045(7) 0.002(5) 0.039(7) -0.009(6)
O20 0.081(9) 0.050(7) 0.054(8) -0.005(6) 0.044(7) 0.000(6)
O21 0.095(9) 0.063(7) 0.090(9) -0.010(5) 0.057(7) 0.002(6)
O22 0.070(8) 0.056(7) 0.052(8) 0.006(6) 0.043(7) 0.004(6)
O23 0.065(8) 0.060(7) 0.039(7) -0.002(6) 0.027(6) -0.004(6)
O4 0.27(2) 0.25(2) 0.26(2) -0.070(16) 0.103(16) -0.014(16)

loop_
_atom_type_symbol
_atom_type_description
_atom_type_scat_dispersion_real
_atom_type_scat_dispersion_imag
_atom_type_scat_source
C C 0.0033 0.0016 'International Tables Vol C Tables 4.2.6.8 and 6.1.1.4'
H H 0.0000 0.0000 'International Tables Vol C Tables 4.2.6.8 and 6.1.1.4'
N N 0.0061 0.0033 'International Tables Vol C Tables 4.2.6.8 and 6.1.1.4'
O O 0.0106 0.0060 'International Tables Vol C Tables 4.2.6.8 and 6.1.1.4'
Ni Ni 0.3393 1.1124 'International Tables Vol C Tables 4.2.6.8 and 6.1.1.4'
Gd Gd -0.1653 3.9035 'International Tables Vol C Tables 4.2.6.8 and 6.1.1.4'
Cl Cl 0.1484 0.1585 'International Tables Vol C Tables 4.2.6.8 and 6.1.1.4'

loop_
_geom_angle_atom_site_label_1
_geom_angle_atom_site_label_2
_geom_angle_atom_site_label_3
_geom_angle
_geom_angle_site_symmetry_1
_geom_angle_site_symmetry_3
N1 C1 C2 120(2) . .
N1 C1 H1 119.9 . .
C2 C1 H1 119.9 . .
N2 C2 C3 120(3) . .
N2 C2 C1 114(2) . .
C3 C2 C1 126(3) . .
C4 C3 C2 119(3) . .
C4 C3 H3 120.7 . .
C2 C3 H3 120.7 . .
C3 C4 C5 125(3) . .
C3 C4 H4 117.6 . .
C5 C4 H4 117.6 . .
C6 C5 C7 121(3) . .
C6 C5 C4 113(3) . .
C7 C5 C4 126(3) . .
N2 C6 C5 121(3) . .
N2 C6 C10 120(2) . .
C5 C6 C10 118(3) . .
C8 C7 C5 119(3) . .
C8 C7 H7 120.3 . .
C5 C7 H7 120.3 . .
C9 C8 C7 122(3) . .
C9 C8 H8 119.1 . .
C7 C8 H8 119.1 . .
C8 C9 C10 119(3) . .
C8 C9 H9 120.7 . .
C10 C9 H9 120.7 . .
O14 C10 C9 124(3) . .
O14 C10 C6 115(2) . .
C9 C10 C6 121(2) . .
C12 C11 C16 118.9(18) . .
C12 C11 H11 120.5 . .
C16 C11 H11 120.5 . .
O17 C12 C11 122.5(17) . .
O17 C12 C13 117.6(14) . .
C11 C12 C13 119.9(16) . .
N3 C13 C12 118.3(15) . .
N3 C13 C14 120.6(17) . .
C12 C13 C14 121.2(16) . .
C19 C14 C15 125.0(17) . .
C19 C14 C13 117.8(16) . .
C15 C14 C13 117.2(19) . .
C16 C15 C14 121.8(18) . .
C16 C15 H15 119.1 . .
C14 C15 H15 119.1 . .
C15 C16 C11 120.9(17) . .
C15 C16 H16 119.6 . .
C11 C16 H16 119.6 . .
N3 C17 C18 119.9(16) . .
N3 C17 C20 115.9(16) . .
C18 C17 C20 124.2(19) . .
C19 C18 C17 121.7(18) . .
C19 C18 H18 119.1 . .
C17 C18 H18 119.1 . .
C18 C19 C14 117.8(17) . .
C18 C19 H19 121.1 . .
C14 C19 H19 121.1 . .
N4 C20 C17 116.4(18) . .
N4 C20 H20 121.8 . .
C17 C20 H20 121.8 . .
O23 C21 C22 122.4(16) . .
O23 C21 C26 120.9(18) . .
C22 C21 C26 116.6(18) . .
C21 C22 C23 121.1(18) . .
C21 C22 H22 119.5 . .
C23 C22 H22 119.5 . .
C24 C23 C22 120.5(19) . .
C24 C23 H23 119.7 . .
C22 C23 H23 119.7 . .
C23 C24 C25 122.1(17) . .
C23 C24 H24 119.0 . .
C25 C24 H24 119.0 . .
C29 C25 C24 126.1(17) . .
C29 C25 C26 117.6(17) . .
C24 C25 C26 116.3(15) . .
N7 C26 C21 114.1(16) . .
N7 C26 C25 122.6(15) . .
C21 C26 C25 123.3(17) . .
N7 C27 C30 113.1(15) . .
N7 C27 C28 118.8(16) . .
C30 C27 C28 128.1(16) . .
C29 C28 C27 123.1(17) . .
C29 C28 H28 118.5 . .
C27 C28 H28 118.5 . .
C28 C29 C25 118.1(18) . .
C28 C29 H29 120.9 . .
C25 C29 H29 120.9 . .
N8 C30 C27 115.5(15) . .
N8 C30 H30 122.3 . .
C27 C30 H30 122.3 . .
N6 C31 C32 118.1(18) . .
N6 C31 H31 120.9 . .
C32 C31 H31 120.9 . .
N5 C32 C33 121.4(19) . .
N5 C32 C31 111.1(16) . .
C33 C32 C31 127.4(19) . .
C34 C33 C32 118.7(19) . .
C34 C33 H33 120.6 . .
C32 C33 H33 120.6 . .
C33 C34 C36 123.7(19) . .
C33 C34 H34 118.1 . .
C36 C34 H34 118.1 . .
N5 C35 C40 118.1(17) . .
N5 C35 C36 120.4(19) . .
C40 C35 C36 121.4(19) . .
C34 C36 C35 116(2) . .
C34 C36 C37 128.3(17) . .
C35 C36 C37 115.3(19) . .
C38 C37 C36 120.8(18) . .
C38 C37 H37 119.6 . .
C36 C37 H37 119.6 . .
C37 C38 C39 124.4(19) . .
C37 C38 H38 117.8 . .
C39 C38 H38 117.8 . .
C40 C39 C38 116.8(18) . .
C40 C39 H39 121.6 . .
C38 C39 H39 121.6 . .
C39 C40 O16 123.9(16) . .
C39 C40 C35 121.0(17) . .
O16 C40 C35 115.0(16) . .
C42 C41 O20 127.0(14) . .
C42 C41 C46 116.3(19) . .
O20 C41 C46 116.6(17) . .
C41 C42 C43 119.3(16) . .
C41 C42 H42 120.3 . .
C43 C42 H42 120.3 . .
C44 C43 C42 125.5(19) . .
C44 C43 H43 117.3 . .
C42 C43 H43 117.3 . .
C43 C44 C45 116.7(18) . .
C43 C44 H44 121.6 . .
C45 C44 H44 121.6 . .
C46 C45 C47 116.7(19) . .
C46 C45 C44 117.4(17) . .
C47 C45 C44 126.0(17) . .
N9 C46 C45 119.9(16) . .
N9 C46 C41 115.4(17) . .
C45 C46 C41 125(2) . .
C48 C47 C45 123.4(18) . .
C48 C47 H47 118.3 . .
C45 C47 H47 118.3 . .
C47 C48 C49 115.7(16) . .
C47 C48 H48 122.1 . .
C49 C48 H48 122.1 . .
N9 C49 C48 123.1(17) . .
N9 C49 C50 111.8(16) . .
C48 C49 C50 125.1(15) . .
N10 C50 C49 118.0(15) . .
N10 C50 H50 121.0 . .
C49 C50 H50 121.0 . .
O21 C54 H54A 109.5 . .
O21 C54 H54B 109.5 . .
H54A C54 H54B 109.5 . .
O21 C54 H54C 109.5 . .
H54A C54 H54C 109.5 . .
H54B C54 H54C 109.5 . .
O14 Gd1 O12 83.1(4) . 3_677
O14 Gd1 O22 83.3(4) . 3_677
O12 Gd1 O22 83.3(4) 3_677 3_677
O14 Gd1 O15 162.8(5) . .
O12 Gd1 O15 82.0(4) 3_677 .
O22 Gd1 O15 86.6(4) 3_677 .
O14 Gd1 O1 97.2(4) . .
O12 Gd1 O1 152.7(4) 3_677 .
O22 Gd1 O1 69.7(4) 3_677 .
O15 Gd1 O1 92.1(4) . .
O14 Gd1 O2 100.6(5) . .
O12 Gd1 O2 68.1(4) 3_677 .
O22 Gd1 O2 150.3(4) 3_677 .
O15 Gd1 O2 81.7(4) . .
O1 Gd1 O2 137.6(4) . .
O14 Gd1 N2 67.3(6) . .
O12 Gd1 N2 128.7(5) 3_677 .
O22 Gd1 N2 130.1(5) 3_677 .
O15 Gd1 N2 129.3(6) . .
O1 Gd1 N2 74.9(5) . .
O2 Gd1 N2 77.1(4) . .
O14 Gd1 N1 128.7(6) . .
O12 Gd1 N1 129.9(5) 3_677 .
O22 Gd1 N1 131.2(4) 3_677 .
O15 Gd1 N1 68.1(5) . .
O1 Gd1 N1 70.3(5) . .
O2 Gd1 N1 68.4(5) . .
N2 Gd1 N1 61.4(7) . .
C1 N1 O13 118(2) . .
C1 N1 Gd1 120.1(17) . .
O13 N1 Gd1 121.9(12) . .
C2 N2 C6 122(2) . .
C2 N2 Gd1 123.9(16) . .
C6 N2 Gd1 113.6(17) . .
C17 N3 C13 122.2(15) . .
C17 N3 Ni3 115.3(11) . 3_677
C13 N3 Ni3 122.3(13) . 3_677
C20 N4 O18 116.5(15) . .
C20 N4 Ni3 113.5(12) . 3_677
O18 N4 Ni3 130.0(10) . 3_677
C32 N5 C35 119.2(17) . .
C32 N5 Ni1 118.5(13) . .
C35 N5 Ni1 122.2(12) . .
C31 N6 O15 117.8(17) . .
C31 N6 Ni1 114.5(14) . .
O15 N6 Ni1 127.6(11) . .
C27 N7 C26 119.7(15) . .
C27 N7 Ni2 119.5(12) . .
C26 N7 Ni2 120.8(11) . .
C30 N8 O19 115.8(12) . .
C30 N8 Ni2 114.6(11) . .
O19 N8 Ni2 128.3(9) . .
C49 N9 C46 121.2(15) . .
C49 N9 Ni4 119.5(13) . .
C46 N9 Ni4 119.3(10) . .
C50 N10 O12 119.6(14) . .
C50 N10 Ni4 112.7(12) . .
O12 N10 Ni4 127.4(10) . .
O5 N11 O3 123.6(14) . .
O5 N11 O4 112.4(14) . .
O3 N11 O4 118.0(13) . .
N5 Ni1 O23 99.5(4) . .
N5 Ni1 N6 77.6(6) . .
O23 Ni1 N6 99.6(5) . .
N5 Ni1 O17 96.3(4) . .
O23 Ni1 O17 152.9(4) . .
N6 Ni1 O17 105.3(4) . .
N5 Ni1 O22 170.9(4) . 3_677
O23 Ni1 O22 88.6(4) . 3_677
N6 Ni1 O22 97.1(5) . 3_677
O17 Ni1 O22 77.8(4) . 3_677
N5 Ni1 O16 74.4(5) . .
O23 Ni1 O16 80.4(4) . .
N6 Ni1 O16 151.6(5) . .
O17 Ni1 O16 82.9(4) . .
O22 Ni1 O16 111.3(4) 3_677 .
N7 Ni2 O18 99.0(5) . 3_677
N7 Ni2 O19 168.3(4) . 3_677
O18 Ni2 O19 90.9(4) 3_677 3_677
N7 Ni2 N8 77.0(6) . .
O18 Ni2 N8 96.7(4) 3_677 .
O19 Ni2 N8 108.2(5) 3_677 .
N7 Ni2 O16 92.8(4) . .
O18 Ni2 O16 162.2(4) 3_677 .
O19 Ni2 O16 76.2(4) 3_677 .
N8 Ni2 O16 99.0(4) . .
N7 Ni2 O23 77.6(5) . .
O18 Ni2 O23 87.3(4) 3_677 .
O19 Ni2 O23 96.8(4) 3_677 .
N8 Ni2 O23 154.6(5) . .
O16 Ni2 O23 82.2(4) . .
O20 Ni3 N3 96.3(5) . 3_677
O20 Ni3 O16 152.3(5) . 3_677
N3 Ni3 O16 98.7(5) 3_677 3_677
O20 Ni3 N4 104.6(5) . 3_677
N3 Ni3 N4 78.9(6) 3_677 3_677
O16 Ni3 N4 101.0(5) 3_677 3_677
O20 Ni3 O19 86.3(4) . .
N3 Ni3 O19 173.6(6) 3_677 .
O16 Ni3 O19 76.6(4) 3_677 .
N4 Ni3 O19 106.1(5) 3_677 .
N9 Ni4 O22 169.5(5) . .
N9 Ni4 O21 98.1(5) . .
O22 Ni4 O21 88.1(5) . .
N9 Ni4 N10 77.9(6) . .
O22 Ni4 N10 93.3(5) . .
O21 Ni4 N10 94.1(5) . .
N9 Ni4 O17 98.1(5) . 3_677
O22 Ni4 O17 77.4(4) . 3_677
O21 Ni4 O17 161.5(4) . 3_677
N10 Ni4 O17 98.1(5) . 3_677
N9 Ni4 O20 77.4(5) . .
O22 Ni4 O20 111.2(4) . .
O21 Ni4 O20 91.0(5) . .
N10 Ni4 O20 155.2(5) . .
O17 Ni4 O20 83.8(4) 3_677 .
Gd1 O1 H1A 110.5 . .
Gd1 O1 H1B 110.7 . .
H1A O1 H1B 108.2 . .
Gd1 O2 H2A 109.7 . .
Gd1 O2 H2B 109.3 . .
H2A O2 H2B 109.1 . .
N10 O12 Gd1 117.7(9) . 3_677
C10 O14 Gd1 123.5(16) . .
N6 O15 Gd1 115.9(10) . .
C40 O16 Ni3 121.6(9) . 3_677
C40 O16 Ni2 127.5(8) . .
Ni3 O16 Ni2 103.7(4) 3_677 .
C40 O16 Ni1 110.0(9) . .
Ni3 O16 Ni1 92.4(4) 3_677 .
Ni2 O16 Ni1 91.9(4) . .
C12 O17 Ni1 132.3(10) . .
C12 O17 Ni4 122.4(9) . 3_677
Ni1 O17 Ni4 102.2(5) . 3_677
N4 O18 Ni2 123.9(10) . 3_677
N8 O19 Ni2 117.4(8) . 3_677
N8 O19 Ni3 99.9(8) . .
Ni2 O19 Ni3 100.0(4) 3_677 .
C41 O20 Ni3 121.7(10) . .
C41 O20 Ni4 111.2(9) . .
Ni3 O20 Ni4 97.3(5) . .
C54 O21 Ni4 122.9(12) . .
Ni4 O22 Ni1 102.5(5) . 3_677
Ni4 O22 Gd1 113.8(4) . 3_677
Ni1 O22 Gd1 110.4(5) 3_677 3_677
C21 O23 Ni1 119.5(9) . .
C21 O23 Ni2 106.4(10) . .
Ni1 O23 Ni2 96.4(5) . .

loop_
_geom_bond_atom_site_label_1
_geom_bond_atom_site_label_2
_geom_bond_distance
_geom_bond_site_symmetry_2
C1 N1 1.24(2) .
C1 C2 1.44(3) .
C1 H1 0.9300 .
C2 N2 1.32(3) .
C2 C3 1.38(3) .
C3 C4 1.29(3) .
C3 H3 0.9300 .
C4 C5 1.44(3) .
C4 H4 0.9300 .
C5 C6 1.39(3) .
C5 C7 1.41(3) .
C6 N2 1.34(3) .
C6 C10 1.41(3) .
C7 C8 1.39(4) .
C7 H7 0.9300 .
C8 C9 1.38(3) .
C8 H8 0.9300 .
C9 C10 1.41(3) .
C9 H9 0.9300 .
C10 O14 1.34(2) .
C11 C12 1.36(2) .
C11 C16 1.47(2) .
C11 H11 0.9300 .
C12 O17 1.318(18) .
C12 C13 1.41(2) .
C13 N3 1.365(19) .
C13 C14 1.43(2) .
C14 C19 1.41(2) .
C14 C15 1.42(2) .
C15 C16 1.33(2) .
C15 H15 0.9300 .
C16 H16 0.9300 .
C17 N3 1.29(2) .
C17 C18 1.41(2) .
C17 C20 1.43(2) .
C18 C19 1.39(2) .
C18 H18 0.9300 .
C19 H19 0.9300 .
C20 N4 1.26(2) .
C20 H20 0.9300 .
C21 O23 1.37(2) .
C21 C22 1.38(2) .
C21 C26 1.38(2) .
C22 C23 1.40(2) .
C22 H22 0.9300 .
C23 C24 1.34(2) .
C23 H23 0.9300 .
C24 C25 1.39(2) .
C24 H24 0.9300 .
C25 C29 1.38(2) .
C25 C26 1.42(2) .
C26 N7 1.365(19) .
C27 N7 1.304(18) .
C27 C30 1.42(2) .
C27 C28 1.43(2) .
C28 C29 1.35(2) .
C28 H28 0.9300 .
C29 H29 0.9300 .
C30 N8 1.282(17) .
C30 H30 0.9300 .
C31 N6 1.28(2) .
C31 C32 1.45(2) .
C31 H31 0.9300 .
C32 N5 1.31(2) .
C32 C33 1.41(2) .
C33 C34 1.31(2) .
C33 H33 0.9300 .
C34 C36 1.33(2) .
C34 H34 0.9300 .
C35 N5 1.35(2) .
C35 C40 1.43(2) .
C35 C36 1.45(2) .
C36 C37 1.45(3) .
C37 C38 1.31(2) .
C37 H37 0.9300 .
C38 C39 1.47(2) .
C38 H38 0.9300 .
C39 C40 1.34(2) .
C39 H39 0.9300 .
C40 O16 1.376(18) .
C41 C42 1.33(2) .
C41 O20 1.36(2) .
C41 C46 1.42(2) .
C42 C43 1.42(2) .
C42 H42 0.9300 .
C43 C44 1.33(2) .
C43 H43 0.9300 .
C44 C45 1.42(3) .
C44 H44 0.9300 .
C45 C46 1.39(2) .
C45 C47 1.39(2) .
C46 N9 1.37(2) .
C47 C48 1.36(2) .
C47 H47 0.9300 .
C48 C49 1.40(2) .
C48 H48 0.9300 .
C49 N9 1.290(18) .
C49 C50 1.45(2) .
C50 N10 1.29(2) .
C50 H50 0.9300 .
C54 O21 1.37(2) .
C54 H54A 0.9600 .
C54 H54B 0.9600 .
C54 H54C 0.9600 .
Gd1 O14 2.295(15) .
Gd1 O12 2.369(11) 3_677
Gd1 O22 2.387(11) 3_677
Gd1 O15 2.395(12) .
Gd1 O1 2.401(9) .
Gd1 O2 2.434(11) .
Gd1 N2 2.497(17) .
Gd1 N1 2.601(18) .
N1 O13 1.396(19) .
N3 Ni3 1.973(13) 3_677
N4 O18 1.349(15) .
N4 Ni3 2.055(15) 3_677
N5 Ni1 1.992(13) .
N6 O15 1.333(16) .
N6 Ni1 2.032(16) .
N7 Ni2 1.938(13) .
N8 O19 1.402(15) .
N8 Ni2 2.056(13) .
N9 Ni4 1.977(14) .
N10 O12 1.333(16) .
N10 Ni4 2.065(14) .
N11 O5 1.228(9) .
N11 O3 1.242(9) .
N11 O4 1.277(9) .
Ni1 O23 2.021(10) .
Ni1 O17 2.044(10) .
Ni1 O22 2.071(10) 3_677
Ni1 O16 2.370(10) .
Ni2 O18 2.018(10) 3_677
Ni2 O19 2.046(10) 3_677
Ni2 O16 2.065(9) .
Ni2 O23 2.259(11) .
Ni3 O20 1.961(10) .
Ni3 N3 1.973(13) 3_677
Ni3 O16 1.981(10) 3_677
Ni3 N4 2.055(15) 3_677
Ni3 O19 2.107(10) .
Ni4 O22 2.048(11) .
Ni4 O21 2.058(12) .
Ni4 O17 2.083(10) 3_677
Ni4 O20 2.202(12) .
O1 H1A 0.8754 .
O1 H1B 0.8756 .
O2 H2A 0.8578 .
O2 H2B 0.8576 .
O12 Gd1 2.369(11) 3_677
O16 Ni3 1.981(10) 3_677
O17 Ni4 2.083(10) 3_677
O18 Ni2 2.017(10) 3_677
O19 Ni2 2.046(10) 3_677
O22 Ni1 2.071(10) 3_677
O22 Gd1 2.387(11) 3_677
